data_9001899
loop_
_publ_author_name
'Tribaudino, M.'
'Benna, P.'
'Bruno, E.'

_publ_section_title
;Structural variations induced by thermal treatment in lead feldspar
 (PbAl2Si2O8) Sample: PbF_H136h, single Pb site
;
_journal_name_full 'American Mineralogist'
_journal_page_first 159
_journal_page_last 166
_journal_volume 83
_journal_year 1998
_chemical_formula_sum 'Al2 O8 Pb Si2'
_chemical_name_mineral Feldspar
_space_group_IT_number 15
_symmetry_space_group_name_Hall '-I 2yc'
_symmetry_space_group_name_H-M 'I 1 2/c 1'
_cell_angle_alpha 90
_cell_angle_beta 115.28
_cell_angle_gamma 90
_cell_formula_units_Z 8
_cell_length_a 8.418
_cell_length_b 13.076
_cell_length_c 14.365
_cell_volume 1429.780
_database_code_amcsd 0001959
_exptl_crystal_density_diffrn 4.138
_cod_original_formula_sum 'Pb (Al2 Si2) O8'
_cod_database_code 9001899

loop_
_symmetry_equiv_pos_as_xyz
x,y,z
1/2+x,1/2+y,1/2+z
x,-y,1/2+z
1/2+x,1/2-y,+z
-x,y,1/2-z
1/2-x,1/2+y,-z
-x,-y,-z
1/2-x,1/2-y,1/2-z

loop_
_atom_site_aniso_label
_atom_site_aniso_U_11
_atom_site_aniso_U_22
_atom_site_aniso_U_33
_atom_site_aniso_U_12
_atom_site_aniso_U_13
_atom_site_aniso_U_23
Pb 0.01500 0.09800 0.03200 -0.01600 0.00600 -0.00500
Al1o 0.00900 0.01600 0.00800 -0.00400 0.00200 0.00100
Si1o 0.00900 0.01600 0.00800 -0.00400 0.00200 0.00100
Al1z 0.01100 0.01200 0.01000 -0.00300 0.00600 -0.00100
Si1z 0.01100 0.01200 0.01000 -0.00300 0.00600 -0.00100
Al2o 0.00600 0.00700 0.01200 -0.00100 0.00400 -0.00100
Si2o 0.00600 0.00700 0.01200 -0.00100 0.00400 -0.00100
Al2z 0.00800 0.01200 0.00700 0.00000 0.00200 -0.00100
Si2z 0.00800 0.01200 0.00700 0.00000 0.00200 -0.00100
Oa1 0.01900 0.02000 0.01200 -0.00100 0.00800 -0.00300
Oa2 0.01000 0.01000 0.02500 -0.00100 0.00600 -0.00200
Obo 0.01700 0.02400 0.02700 0.00400 0.01000 0.00100
Obz 0.01900 0.02200 0.03000 -0.00400 0.01400 -0.00100
Oco 0.02300 0.02000 0.02100 -0.00600 0.00900 0.00300
Ocz 0.01400 0.01700 0.02700 -0.00600 0.00500 -0.00200
Odo 0.01800 0.02700 0.01500 0.00400 0.00200 0.00300
Odz 0.01600 0.02600 0.01600 -0.00200 0.00300 -0.00100

loop_
_atom_site_label
_atom_site_fract_x
_atom_site_fract_y
_atom_site_fract_z
_atom_site_occupancy
_atom_site_type_symbol
_atom_site_attached_hydrogens
Pb 0.27230 -0.00450 0.07150 1.00000 Pb 0
Al1o 0.00550 0.17750 0.11050 0.29000 Al 0
Si1o 0.00550 0.17750 0.11050 0.71000 Si 0
Al1z 0.00400 0.17940 0.61470 0.71000 Al 0
Si1z 0.00400 0.17940 0.61470 0.29000 Si 0
Al2o 0.69420 0.11860 0.17190 0.71000 Al 0
Si2o 0.69420 0.11860 0.17190 0.29000 Si 0
Al2z 0.68970 0.11530 0.67350 0.29000 Al 0
Si2z 0.68970 0.11530 0.67350 0.71000 Si 0
Oa1 0.00210 0.13420 -0.00100 1.00000 O 0
Oa2 0.59920 -0.00030 0.14620 1.00000 O 0
Obo 0.82190 0.13110 0.10840 1.00000 O 0
Obz 0.81690 0.13050 0.61460 1.00000 O 0
Oco 0.01600 0.30250 0.12330 1.00000 O 0
Ocz 0.02060 0.30920 0.63100 1.00000 O 0
Odo 0.18760 0.12420 0.19800 1.00000 O 0
Odz 0.19460 0.12220 0.70070 1.00000 O 0

loop_
_cod_changelog_entry_id
_cod_changelog_entry_author
_cod_changelog_entry_date
_cod_changelog_entry_text
1
;cod-tools version 3.8.0
Id: cif_guess_AMCSD_atom_types 9581 2023-05-17 12:35:41Z saulius
;
2023-05-18T11:36:51+03:00
;Derived atom types and hydrogen counts
from atom names that follow the AMCSD naming convention
(Wat == water, O-H == hydroxyl).
;

loop_
_cod_related_entry_id
_cod_related_entry_database
_cod_related_entry_code
1 AMCSD 0001959
